data_7047419
loop_
_publ_author_name
'Mahapatra, Prithwish'
'Drew, Michael G. B.'
'Ghosh, Ashutosh'

_publ_section_title
;
 Tri- and hexa-nuclear Ni<sup>II</sup>-Mn<sup>II</sup> complexes of a
 N<sub>2</sub>O<sub>2</sub> donor unsymmetrical ligand: synthesis,
 structures, magnetic properties and catalytic oxidase activities.
;
_journal_issue 39
_journal_name_full 'Dalton transactions (Cambridge, England : 2003)'
_journal_page_first 13957
_journal_page_last 13971
_journal_paper_doi 10.1039/c8dt02962h
_journal_volume 47
_journal_year 2018
_chemical_formula_sum 'C72 H76 Cl3 Mn2 N11 Ni4 O22'
_chemical_formula_weight 1898.50
_space_group_crystal_system monoclinic
_space_group_IT_number 15
_space_group_name_Hall '-C 2yc'
_space_group_name_H-M_alt 'C 1 2/c 1'
_symmetry_space_group_name_Hall '-C 2yc'
_symmetry_space_group_name_H-M 'C 1 2/c 1'
_atom_sites_solution_hydrogens geom
_audit_creation_method SHELXL-2016/6
_audit_update_record
;
2018-08-29 deposited with the CCDC.
2018-09-03 downloaded from the CCDC.
;
_cell_angle_alpha 90
_cell_angle_beta 101.600(3)
_cell_angle_gamma 90
_cell_formula_units_Z 4
_cell_length_a 21.8470(7)
_cell_length_b 13.0063(7)
_cell_length_c 30.2495(11)
_cell_measurement_reflns_used 67197
_cell_measurement_temperature 293(2)
_cell_measurement_theta_max 26.457
_cell_measurement_theta_min 2.612
_cell_volume 8419.8(6)
_computing_cell_refinement 'Bruker SAINT'
_computing_data_collection 'Bruker APEX2'
_computing_data_reduction 'Bruker SAINT'
_computing_molecular_graphics PLATON(Spek,2004)
_computing_publication_material 'SHELXL-2016/6, PLATON, WINGX (Ferrugia, 2012)'
_computing_structure_refinement 'SHELXL-2016/6 (Sheldrick, 2016)'
_computing_structure_solution 'SHELXS-97 (Sheldrick, 2008)'
_diffrn_ambient_temperature 293(2)
_diffrn_measured_fraction_theta_full 0.998
_diffrn_measured_fraction_theta_max 0.996
_diffrn_measurement_device_type 'CCD area detector'
_diffrn_measurement_method 'phi and omega scans'
_diffrn_radiation_monochromator graphite
_diffrn_radiation_source 'fine-focus sealed tube'
_diffrn_radiation_type MoK\a
_diffrn_radiation_wavelength 0.71073
_diffrn_reflns_av_R_equivalents 0.0394
_diffrn_reflns_av_unetI/netI 0.0252
_diffrn_reflns_Laue_measured_fraction_full 0.998
_diffrn_reflns_Laue_measured_fraction_max 0.996
_diffrn_reflns_limit_h_max 27
_diffrn_reflns_limit_h_min -27
_diffrn_reflns_limit_k_max 16
_diffrn_reflns_limit_k_min -16
_diffrn_reflns_limit_l_max 37
_diffrn_reflns_limit_l_min -37
_diffrn_reflns_number 67197
_diffrn_reflns_point_group_measured_fraction_full 0.998
_diffrn_reflns_point_group_measured_fraction_max 0.996
_diffrn_reflns_theta_full 25.242
_diffrn_reflns_theta_max 26.457
_diffrn_reflns_theta_min 2.612
_exptl_absorpt_coefficient_mu 1.338
_exptl_absorpt_correction_T_max 0.974
_exptl_absorpt_correction_T_min 0.953
_exptl_absorpt_correction_type empirical
_exptl_absorpt_process_details SADABS
_exptl_crystal_colour Red
_exptl_crystal_density_diffrn 1.498
_exptl_crystal_density_method 'not measured'
_exptl_crystal_description Prisamatic
_exptl_crystal_F_000 3896
_exptl_crystal_size_max 0.05
_exptl_crystal_size_mid 0.03
_exptl_crystal_size_min 0.02
_refine_diff_density_max 1.396
_refine_diff_density_min -0.661
_refine_diff_density_rms 0.102
_refine_ls_extinction_method none
_refine_ls_goodness_of_fit_ref 1.070
_refine_ls_hydrogen_treatment constr
_refine_ls_matrix_type full
_refine_ls_number_parameters 551
_refine_ls_number_reflns 8649
_refine_ls_number_restraints 78
_refine_ls_restrained_S_all 1.089
_refine_ls_R_factor_all 0.0880
_refine_ls_R_factor_gt 0.0686
_refine_ls_shift/su_max 0.002
_refine_ls_shift/su_mean 0.000
_refine_ls_structure_factor_coef Fsqd
_refine_ls_weighting_details 'w=1/[\s^2^(Fo^2^)+(0.1262P)^2^+22.0480P] where P=(Fo^2^+2Fc^2^)/3'
_refine_ls_weighting_scheme calc
_refine_ls_wR_factor_gt 0.2006
_refine_ls_wR_factor_ref 0.2215
_reflns_Friedel_coverage 0.000
_reflns_number_gt 6584
_reflns_number_total 8649
_reflns_threshold_expression 'I > 2\s(I)'
_cod_data_source_file c8dt02962h2.cif
_cod_data_source_block 4
_cod_depositor_comments
;
The following automatic conversions were performed:

'_exptl_absorpt_correction_type' value 'EMPIRICAL' changed to
'empirical' according to
/home/data/users/saulius/crontab/automatic-downloads/rss-feeds/RSC/lib/dictionaries/cif_core.dic
dictionary named 'cif_core.dic' version 2.4.2 from 2011-04-26.

Automatic conversion script
Id: cif_fix_values 4973 2017-02-22 13:04:09Z antanas 

 Adding full bibliography for 7047417--7047420.cif.
;
_cod_database_code 7047419
_shelx_shelxl_version_number 2016/6
_shelx_space_group_comment
;
The symmetry employed for this shelxl refinement is uniquely defined
by the following loop, which should always be used as a source of
symmetry information in preference to the above space-group names.
They are only intended as comments.
;

loop_
_space_group_symop_operation_xyz
'x, y, z'
'-x, y, -z+1/2'
'x+1/2, y+1/2, z'
'-x+1/2, y+1/2, -z+1/2'
'-x, -y, -z'
'x, -y, z-1/2'
'-x+1/2, -y+1/2, -z'
'x+1/2, -y+1/2, z-1/2'

loop_
_atom_site_label
_atom_site_type_symbol
_atom_site_fract_x
_atom_site_fract_y
_atom_site_fract_z
_atom_site_U_iso_or_equiv
_atom_site_adp_type
_atom_site_occupancy
_atom_site_site_symmetry_order
_atom_site_calc_flag
_atom_site_refinement_flags_posn
_atom_site_refinement_flags_adp
_atom_site_refinement_flags_occupancy
_atom_site_disorder_assembly
_atom_site_disorder_group
Ni1 Ni 0.90098(3) 0.16900(4) 0.63535(2) 0.04775(19) Uani 1 1 d . . . . .
Ni2 Ni 1.06100(3) 0.08866(5) 0.59423(2) 0.0636(2) Uani 1 1 d . . . . .
Mn3 Mn 0.97715(3) -0.03296(6) 0.64742(2) 0.0567(2) Uani 1 1 d . . . . .
O11 O 0.88607(15) 0.0289(3) 0.64088(11) 0.0559(7) Uani 1 1 d . . . . .
C12 C 0.8360(2) 0.0075(4) 0.65786(15) 0.0558(11) Uani 1 1 d . . . . .
C13 C 0.8400(3) -0.0612(5) 0.69324(19) 0.0744(15) Uani 1 1 d . . . . .
H13 H 0.877398 -0.095101 0.704322 0.089 Uiso 1 1 calc R U . . .
C14 C 0.7879(4) -0.0800(6) 0.7124(3) 0.101(2) Uani 1 1 d . . . . .
H14 H 0.791046 -0.123834 0.737041 0.121 Uiso 1 1 calc R U . . .
C15 C 0.7322(4) -0.0332(7) 0.6945(3) 0.111(3) Uani 1 1 d . . . . .
H15 H 0.697370 -0.045426 0.707094 0.134 Uiso 1 1 calc R U . . .
C16 C 0.7273(3) 0.0307(5) 0.6586(3) 0.092(2) Uani 1 1 d . . . . .
H16 H 0.688637 0.059015 0.646118 0.110 Uiso 1 1 calc R U . . .
C17 C 0.7792(2) 0.0555(4) 0.63987(19) 0.0647(13) Uani 1 1 d . . . . .
C18 C 0.7748(2) 0.1254(5) 0.60195(19) 0.0670(13) Uani 1 1 d . . . . .
N19 N 0.82137(19) 0.1819(3) 0.59666(13) 0.0574(9) Uani 1 1 d . . . . .
C20 C 0.8137(3) 0.2476(5) 0.55662(18) 0.0780(16) Uani 1 1 d . . . . .
H20A H 0.774739 0.285206 0.553622 0.094 Uiso 1 1 calc R U . . .
H20B H 0.810862 0.204549 0.530116 0.094 Uiso 1 1 calc R U . . .
C21 C 0.8652(3) 0.3217(5) 0.5581(2) 0.0846(18) Uani 1 1 d . . . . .
H21C H 0.853296 0.372065 0.534237 0.102 Uiso 1 1 calc R U . . .
H21D H 0.901878 0.285678 0.552703 0.102 Uiso 1 1 calc R U . . .
C22 C 0.8809(3) 0.3764(5) 0.6033(2) 0.0750(15) Uani 1 1 d . . . . .
H22A H 0.902772 0.440126 0.600258 0.090 Uiso 1 1 calc R U . . .
H22B H 0.842910 0.392590 0.613764 0.090 Uiso 1 1 calc R U . . .
N23 N 0.9203(2) 0.3092(3) 0.63551(13) 0.0563(9) Uani 1 1 d . . . . .
C24 C 0.9677(2) 0.3504(4) 0.66129(17) 0.0593(11) Uani 1 1 d . . . . .
H24 H 0.970970 0.421575 0.659758 0.071 Uiso 1 1 calc R U . . .
C25 C 1.0163(2) 0.2985(4) 0.69224(16) 0.0573(11) Uani 1 1 d . . . . .
C26 C 1.0630(3) 0.3578(5) 0.7194(2) 0.0739(15) Uani 1 1 d . . . . .
H26 H 1.060626 0.429103 0.717687 0.089 Uiso 1 1 calc R U . . .
C27 C 1.1107(3) 0.3142(5) 0.7477(2) 0.0771(16) Uani 1 1 d . . . . .
H27 H 1.140653 0.354809 0.765873 0.093 Uiso 1 1 calc R U . . .
C28 C 1.1154(3) 0.2084(5) 0.74970(18) 0.0723(15) Uani 1 1 d . . . . .
H28 H 1.149018 0.178066 0.769001 0.087 Uiso 1 1 calc R U . . .
C29 C 1.0712(2) 0.1475(4) 0.72373(16) 0.0627(12) Uani 1 1 d . . . . .
H29 H 1.074759 0.076324 0.725627 0.075 Uiso 1 1 calc R U . . .
C30 C 1.0204(2) 0.1925(4) 0.69424(14) 0.0507(10) Uani 1 1 d . . . . .
O31 O 0.97752(14) 0.1325(3) 0.66922(10) 0.0545(7) Uani 1 1 d . . . . .
O41 O 1.06953(15) -0.0076(3) 0.63963(12) 0.0644(9) Uani 1 1 d . . . . .
C42 C 1.1245(3) -0.0579(5) 0.65214(17) 0.0691(15) Uani 1 1 d . . . . .
C43 C 1.1238(3) -0.1597(5) 0.6629(2) 0.088(2) Uani 1 1 d . . . . .
H43 H 1.085677 -0.191667 0.662763 0.105 Uiso 1 1 calc R U . . .
C44 C 1.1777(5) -0.2164(7) 0.6737(3) 0.119(3) Uani 1 1 d . . . . .
H44 H 1.176717 -0.285454 0.681582 0.142 Uiso 1 1 calc R U . . .
C45 C 1.2340(5) -0.1668(10) 0.6726(3) 0.130(4) Uani 1 1 d . . . . .
H45 H 1.270931 -0.204590 0.677429 0.156 Uiso 1 1 calc R U . . .
C46 C 1.2358(3) -0.0630(8) 0.6646(2) 0.106(3) Uani 1 1 d . . . . .
H46 H 1.274053 -0.030549 0.665801 0.127 Uiso 1 1 calc R U . . .
C47 C 1.1809(3) -0.0062(6) 0.6546(2) 0.0813(18) Uani 1 1 d . . . . .
C48 C 1.1825(3) 0.1032(7) 0.6494(2) 0.090(2) Uani 1 1 d . . . . .
N49 N 1.1371(3) 0.1506(4) 0.6240(2) 0.0811(14) Uani 1 1 d . . . . .
C181 C 0.7136(3) 0.1278(7) 0.5672(3) 0.109(3) Uani 1 1 d . . . . .
H18A H 0.720866 0.104116 0.538607 0.164 Uiso 1 1 calc R U . . .
H18B H 0.697864 0.196945 0.564040 0.164 Uiso 1 1 calc R U . . .
H18C H 0.683557 0.083983 0.576940 0.164 Uiso 1 1 calc R U . . .
C50 C 1.1366(4) 0.2646(7) 0.6227(3) 0.111(2) Uani 1 1 d . U . . .
H50D H 1.107882 0.289562 0.640900 0.133 Uiso 1 1 calc R U . . .
H50E H 1.177954 0.289580 0.636145 0.133 Uiso 1 1 calc R U . . .
C51 C 1.1183(8) 0.3076(12) 0.5771(6) 0.206(6) Uani 1 1 d . U . . .
H51A H 1.081762 0.350274 0.576659 0.247 Uiso 1 1 calc R U . . .
H51B H 1.151668 0.352894 0.572397 0.247 Uiso 1 1 calc R U . . .
C52 C 1.1041(5) 0.2392(8) 0.5384(4) 0.134(3) Uani 1 1 d . U . . .
H52A H 1.140731 0.198554 0.536505 0.161 Uiso 1 1 calc R U . . .
H52B H 1.093013 0.279446 0.510918 0.161 Uiso 1 1 calc R U . . .
N53 N 1.0520(3) 0.1708(4) 0.5426(2) 0.0876(16) Uani 1 1 d . . . . .
C481 C 1.2374(4) 0.1616(9) 0.6765(4) 0.141(4) Uani 1 1 d . . . . .
H48A H 1.222360 0.215828 0.693019 0.212 Uiso 1 1 calc R U . . .
H48B H 1.261773 0.190480 0.656440 0.212 Uiso 1 1 calc R U . . .
H48C H 1.262943 0.115563 0.697199 0.212 Uiso 1 1 calc R U . . .
C54 C 1.0057(5) 0.1673(6) 0.5104(2) 0.093(2) Uani 1 1 d . . . . .
H54 H 1.008459 0.208759 0.485861 0.112 Uiso 1 1 calc R U . . .
C55 C 0.9492(4) 0.1087(6) 0.50598(18) 0.089(2) Uani 1 1 d . . . . .
C56 C 0.9026(5) 0.1168(8) 0.4674(2) 0.107(3) Uani 1 1 d . . . . .
H56 H 0.909506 0.159117 0.444096 0.129 Uiso 1 1 calc R U . . .
C57 C 0.8500(5) 0.0680(9) 0.4624(2) 0.127(4) Uani 1 1 d . . . . .
H57 H 0.819975 0.076202 0.436116 0.152 Uiso 1 1 calc R U . . .
C58 C 0.8382(4) 0.0031(8) 0.4965(3) 0.120(3) Uani 1 1 d . . . . .
H58 H 0.800186 -0.031283 0.492761 0.144 Uiso 1 1 calc R U . . .
C59 C 0.8825(3) -0.0108(6) 0.5356(2) 0.089(2) Uani 1 1 d . . . . .
H59 H 0.874745 -0.054836 0.558082 0.107 Uiso 1 1 calc R U . . .
C60 C 0.9387(3) 0.0423(5) 0.54089(17) 0.0763(17) Uani 1 1 d . . . . .
O61 O 0.98166(17) 0.0294(3) 0.57831(11) 0.0671(9) Uani 1 1 d . . . . .
N1 N 1.0043(3) -0.1008(4) 0.71265(19) 0.0880(15) Uani 1 1 d . . . . .
N2 N 1.000000 -0.0967(4) 0.750000 0.0600(15) Uani 1 2 d S T P . .
O1W O 0.9487(3) -0.1844(4) 0.6215(2) 0.121(2) Uani 1 1 d . . . . .
Cl8 Cl 0.9763(3) 0.4185(4) 0.4268(3) 0.178(3) Uani 0.5 1 d D . P . .
Cl7 Cl 1.4168(2) 0.1235(3) 0.7161(3) 0.154(2) Uani 0.5 1 d D . P . .
Cl9 Cl 0.6869(3) -0.1610(5) 0.4407(3) 0.174(3) Uani 0.5 1 d D . P . .
O72 O 1.3796(12) 0.0439(18) 0.7086(10) 0.169(4) Uiso 0.25 1 d D U P A 1
O73 O 1.3968(13) 0.2130(15) 0.7275(10) 0.169(4) Uiso 0.25 1 d D U P A 1
O74 O 1.4640(12) 0.094(2) 0.7569(8) 0.169(4) Uiso 0.25 1 d D U P A 1
O71 O 1.4578(13) 0.130(2) 0.6855(9) 0.169(4) Uiso 0.25 1 d D U P A 1
O81 O 1.0032(16) 0.5120(17) 0.4391(11) 0.201(6) Uiso 0.25 1 d D U P B 1
O82 O 0.9413(15) 0.423(3) 0.3833(7) 0.201(6) Uiso 0.25 1 d D U P B 1
O83 O 0.9443(15) 0.386(3) 0.4577(10) 0.201(6) Uiso 0.25 1 d D U P B 1
O84 O 1.0255(13) 0.351(2) 0.4254(12) 0.201(6) Uiso 0.25 1 d D U P B 1
O91 O 0.7149(16) -0.094(2) 0.4190(12) 0.192(5) Uiso 0.25 1 d D U P C 1
O92 O 0.6842(17) -0.2605(17) 0.4225(11) 0.192(5) Uiso 0.25 1 d D U P C 1
O93 O 0.7262(14) -0.180(3) 0.4846(7) 0.192(5) Uiso 0.25 1 d D U P C 1
O94 O 0.6306(10) -0.134(3) 0.4479(12) 0.192(5) Uiso 0.25 1 d D U P C 1
O95 O 0.6848(17) -0.109(2) 0.4809(8) 0.192(5) Uiso 0.25 1 d D U P C 2
O96 O 0.7161(15) -0.2546(18) 0.4524(12) 0.192(5) Uiso 0.25 1 d D U P C 2
O97 O 0.7251(15) -0.106(3) 0.4188(12) 0.192(5) Uiso 0.25 1 d D U P C 2
O98 O 0.6293(10) -0.173(3) 0.4170(10) 0.192(5) Uiso 0.25 1 d D U P C 2
O75 O 1.3989(13) 0.2102(17) 0.6909(9) 0.169(4) Uiso 0.25 1 d D U P A 2
O76 O 1.3917(13) 0.0407(18) 0.6905(9) 0.169(4) Uiso 0.25 1 d D U P A 2
O77 O 1.4807(7) 0.114(2) 0.7230(11) 0.169(4) Uiso 0.25 1 d D U P A 2
O78 O 1.3953(13) 0.128(2) 0.7555(7) 0.169(4) Uiso 0.25 1 d D U P A 2
O85 O 0.9770(17) 0.3204(14) 0.4141(11) 0.201(6) Uiso 0.25 1 d D U P B 2
O87 O 1.0309(11) 0.456(3) 0.4527(11) 0.201(6) Uiso 0.25 1 d D U P B 2
O86 O 0.9350(15) 0.427(3) 0.4580(10) 0.201(6) Uiso 0.25 1 d D U P B 2
O88 O 0.9554(16) 0.482(2) 0.3918(9) 0.201(6) Uiso 0.25 1 d D U P B 2

loop_
_atom_site_aniso_label
_atom_site_aniso_U_11
_atom_site_aniso_U_22
_atom_site_aniso_U_33
_atom_site_aniso_U_23
_atom_site_aniso_U_13
_atom_site_aniso_U_12
Ni1 0.0492(3) 0.0550(3) 0.0376(3) 0.0010(2) 0.0054(2) 0.0043(2)
Ni2 0.0699(4) 0.0601(4) 0.0637(4) -0.0029(3) 0.0204(3) 0.0101(3)
Mn3 0.0575(4) 0.0529(4) 0.0550(4) 0.0018(3) -0.0002(3) 0.0050(3)
O11 0.0510(17) 0.0606(19) 0.0534(17) 0.0058(14) 0.0041(14) -0.0008(14)
C12 0.061(3) 0.058(3) 0.046(2) -0.011(2) 0.005(2) -0.014(2)
C13 0.083(4) 0.075(3) 0.061(3) -0.001(3) 0.006(3) -0.025(3)
C14 0.124(6) 0.096(5) 0.090(5) 0.005(4) 0.038(5) -0.041(5)
C15 0.104(6) 0.095(5) 0.153(8) -0.006(5) 0.067(6) -0.032(5)
C16 0.068(4) 0.075(4) 0.138(6) -0.017(4) 0.033(4) -0.014(3)
C17 0.053(3) 0.064(3) 0.075(3) -0.018(3) 0.008(2) -0.008(2)
C18 0.055(3) 0.072(3) 0.067(3) -0.010(3) -0.005(2) 0.011(2)
N19 0.055(2) 0.067(2) 0.047(2) -0.0016(17) 0.0011(17) 0.0118(19)
C20 0.089(4) 0.087(4) 0.051(3) 0.008(3) -0.005(3) 0.025(3)
C21 0.095(4) 0.097(5) 0.059(3) 0.028(3) 0.011(3) 0.013(4)
C22 0.081(4) 0.066(3) 0.077(4) 0.012(3) 0.012(3) 0.010(3)
N23 0.062(2) 0.056(2) 0.053(2) 0.0026(17) 0.0148(18) 0.0104(18)
C24 0.069(3) 0.051(3) 0.060(3) -0.003(2) 0.017(2) 0.001(2)
C25 0.057(3) 0.063(3) 0.055(3) -0.008(2) 0.018(2) -0.005(2)
C26 0.080(4) 0.071(3) 0.073(3) -0.015(3) 0.019(3) -0.022(3)
C27 0.066(3) 0.098(5) 0.065(3) -0.016(3) 0.006(3) -0.025(3)
C28 0.061(3) 0.098(4) 0.053(3) -0.004(3) 0.000(2) -0.015(3)
C29 0.060(3) 0.070(3) 0.053(3) -0.003(2) 0.002(2) -0.003(2)
C30 0.050(2) 0.063(3) 0.040(2) -0.0060(19) 0.0102(18) -0.002(2)
O31 0.0536(17) 0.0554(17) 0.0495(17) -0.0059(14) -0.0016(13) 0.0013(14)
O41 0.0563(19) 0.066(2) 0.067(2) -0.0002(17) 0.0035(16) 0.0131(16)
C42 0.067(3) 0.080(4) 0.053(3) -0.019(3) -0.003(2) 0.027(3)
C43 0.098(5) 0.085(4) 0.069(3) -0.011(3) -0.007(3) 0.040(4)
C44 0.129(7) 0.117(6) 0.094(5) -0.022(5) -0.016(5) 0.067(6)
C45 0.120(7) 0.182(11) 0.074(4) -0.031(5) -0.012(4) 0.087(7)
C46 0.071(4) 0.166(8) 0.074(4) -0.041(5) -0.001(3) 0.036(5)
C47 0.065(3) 0.112(5) 0.063(3) -0.032(3) 0.004(3) 0.019(3)
C48 0.057(3) 0.124(6) 0.090(4) -0.036(4) 0.015(3) -0.002(4)
N49 0.087(4) 0.073(3) 0.093(4) -0.022(3) 0.044(3) -0.010(3)
C181 0.072(4) 0.118(6) 0.114(6) -0.003(5) -0.035(4) 0.002(4)
C50 0.122(4) 0.102(4) 0.118(4) -0.017(3) 0.048(4) -0.016(3)
C51 0.210(7) 0.188(7) 0.211(7) 0.001(5) 0.025(5) 0.002(5)
C52 0.146(5) 0.127(5) 0.129(5) 0.024(4) 0.028(4) -0.019(4)
N53 0.119(5) 0.075(3) 0.076(3) 0.012(3) 0.036(3) 0.029(3)
C481 0.096(6) 0.184(10) 0.146(8) -0.066(7) 0.028(6) -0.043(6)
C54 0.137(7) 0.086(5) 0.063(4) 0.008(3) 0.037(4) 0.040(5)
C55 0.115(5) 0.111(5) 0.043(3) -0.007(3) 0.019(3) 0.054(4)
C56 0.120(6) 0.151(7) 0.050(3) -0.006(4) 0.013(4) 0.057(6)
C57 0.119(7) 0.205(10) 0.044(3) -0.032(5) -0.013(4) 0.072(7)
C58 0.085(5) 0.194(9) 0.070(4) -0.057(5) -0.009(3) 0.037(5)
C59 0.080(4) 0.126(6) 0.055(3) -0.027(3) -0.005(3) 0.023(4)
C60 0.084(4) 0.099(4) 0.045(3) -0.017(3) 0.008(3) 0.032(3)
O61 0.069(2) 0.079(2) 0.0496(18) 0.0000(16) 0.0030(16) 0.0128(18)
N1 0.107(4) 0.085(4) 0.067(3) 0.022(3) 0.006(3) 0.013(3)
N2 0.057(3) 0.048(3) 0.065(4) 0.000 -0.011(3) 0.000
O1W 0.128(4) 0.072(3) 0.143(5) -0.020(3) -0.024(4) -0.009(3)
Cl8 0.149(5) 0.112(4) 0.303(10) 0.055(5) 0.117(6) 0.026(3)
Cl7 0.118(3) 0.069(2) 0.273(8) 0.024(3) 0.031(4) 0.002(2)
Cl9 0.138(4) 0.172(6) 0.225(7) 0.001(5) 0.066(5) -0.082(4)

loop_
_atom_type_symbol
_atom_type_description
_atom_type_scat_dispersion_real
_atom_type_scat_dispersion_imag
_atom_type_scat_source
C C 0.0033 0.0016 'International Tables Vol C Tables 4.2.6.8 and 6.1.1.4'
H H 0.0000 0.0000 'International Tables Vol C Tables 4.2.6.8 and 6.1.1.4'
N N 0.0061 0.0033 'International Tables Vol C Tables 4.2.6.8 and 6.1.1.4'
O O 0.0106 0.0060 'International Tables Vol C Tables 4.2.6.8 and 6.1.1.4'
Cl Cl 0.1484 0.1585 'International Tables Vol C Tables 4.2.6.8 and 6.1.1.4'
Mn Mn 0.3368 0.7283 'International Tables Vol C Tables 4.2.6.8 and 6.1.1.4'
Ni Ni 0.3393 1.1124 'International Tables Vol C Tables 4.2.6.8 and 6.1.1.4'

loop_
_geom_angle_atom_site_label_1
_geom_angle_atom_site_label_2
_geom_angle_atom_site_label_3
_geom_angle
_geom_angle_site_symmetry_3
O31 Ni1 O11 81.58(14) .
O31 Ni1 N23 94.05(17) .
O11 Ni1 N23 174.49(16) .
O31 Ni1 N19 169.69(16) .
O11 Ni1 N19 89.23(16) .
N23 Ni1 N19 95.39(18) .
O31 Ni1 Mn3 46.17(10) .
O11 Ni1 Mn3 42.15(10) .
N23 Ni1 Mn3 135.39(13) .
N19 Ni1 Mn3 123.53(13) .
O41 Ni2 N53 171.9(2) .
O41 Ni2 O61 82.02(16) .
N53 Ni2 O61 94.8(2) .
O41 Ni2 N49 89.3(2) .
N53 Ni2 N49 95.1(3) .
O61 Ni2 N49 166.67(19) .
O41 Ni2 Mn3 41.24(11) .
N53 Ni2 Mn3 138.6(2) .
O61 Ni2 Mn3 46.37(11) .
N49 Ni2 Mn3 121.43(17) .
O41 Mn3 O11 146.51(14) .
O41 Mn3 N1 94.2(2) .
O11 Mn3 N1 108.95(19) .
O41 Mn3 O1W 108.3(2) .
O11 Mn3 O1W 96.65(19) .
N1 Mn3 O1W 88.0(2) .
O41 Mn3 O31 86.33(13) .
O11 Mn3 O31 67.18(12) .
N1 Mn3 O31 98.09(18) .
O1W Mn3 O31 163.79(19) .
O41 Mn3 O61 67.63(14) .
O11 Mn3 O61 89.55(13) .
N1 Mn3 O61 161.2(2) .
O1W Mn3 O61 93.1(2) .
O31 Mn3 O61 85.97(13) .
O41 Mn3 Ni1 111.05(10) .
O11 Mn3 Ni1 36.21(9) .
N1 Mn3 Ni1 120.24(17) .
O1W Mn3 Ni1 128.45(16) .
O31 Mn3 Ni1 36.12(8) .
O61 Mn3 Ni1 73.07(9) .
O41 Mn3 Ni2 35.19(10) .
O11 Mn3 Ni2 113.53(9) .
N1 Mn3 Ni2 127.36(17) .
O1W Mn3 Ni2 115.6(2) .
O31 Mn3 Ni2 72.35(9) .
O61 Mn3 Ni2 36.73(10) .
Ni1 Mn3 Ni2 82.27(2) .
C12 O11 Ni1 114.4(3) .
C12 O11 Mn3 135.6(3) .
Ni1 O11 Mn3 101.64(14) .
O11 C12 C13 120.5(5) .
O11 C12 C17 119.4(5) .
C13 C12 C17 120.1(5) .
C12 C13 C14 120.3(7) .
C15 C14 C13 119.4(7) .
C16 C15 C14 120.6(7) .
C15 C16 C17 121.7(7) .
C12 C17 C16 117.8(6) .
C12 C17 C18 120.1(5) .
C16 C17 C18 122.1(6) .
N19 C18 C17 121.7(4) .
N19 C18 C181 120.4(6) .
C17 C18 C181 117.9(6) .
C18 N19 C20 118.2(5) .
C18 N19 Ni1 121.4(4) .
C20 N19 Ni1 120.0(4) .
N19 C20 C21 113.4(5) .
C20 C21 C22 111.5(5) .
N23 C22 C21 108.6(5) .
C24 N23 C22 116.9(5) .
C24 N23 Ni1 124.3(3) .
C22 N23 Ni1 118.8(4) .
N23 C24 C25 126.9(5) .
C30 C25 C26 119.2(5) .
C30 C25 C24 122.1(4) .
C26 C25 C24 118.6(5) .
C27 C26 C25 121.6(6) .
C26 C27 C28 119.5(5) .
C29 C28 C27 121.0(6) .
C28 C29 C30 120.0(5) .
O31 C30 C25 121.8(4) .
O31 C30 C29 119.5(4) .
C25 C30 C29 118.7(4) .
C30 O31 Ni1 128.5(3) .
C30 O31 Mn3 133.4(3) .
Ni1 O31 Mn3 97.71(13) .
C42 O41 Ni2 119.3(4) .
C42 O41 Mn3 135.3(4) .
Ni2 O41 Mn3 103.57(15) .
O41 C42 C43 118.9(6) .
O41 C42 C47 120.5(6) .
C43 C42 C47 120.5(6) .
C42 C43 C44 121.9(9) .
C43 C44 C45 117.7(9) .
C46 C45 C44 121.0(8) .
C45 C46 C47 120.5(9) .
C46 C47 C42 118.1(8) .
C46 C47 C48 120.8(7) .
C42 C47 C48 121.0(5) .
N49 C48 C47 120.7(6) .
N49 C48 C481 121.0(8) .
C47 C48 C481 118.2(8) .
C48 N49 C50 119.8(7) .
C48 N49 Ni2 125.1(5) .
C50 N49 Ni2 114.2(5) .
C51 C50 N49 113.9(9) .
C52 C51 C50 119.9(13) .
C51 C52 N53 110.0(11) .
C54 N53 C52 118.1(7) .
C54 N53 Ni2 124.1(6) .
C52 N53 Ni2 117.8(6) .
N53 C54 C55 129.5(7) .
C56 C55 C60 118.0(9) .
C56 C55 C54 120.7(8) .
C60 C55 C54 121.3(6) .
C57 C56 C55 122.9(9) .
C56 C57 C58 120.2(7) .
C59 C58 C57 120.7(9) .
C58 C59 C60 118.9(8) .
O61 C60 C59 119.5(6) .
O61 C60 C55 121.2(7) .
C59 C60 C55 119.3(6) .
C60 O61 Ni2 128.9(4) .
C60 O61 Mn3 132.7(4) .
Ni2 O61 Mn3 96.90(14) .
N2 N1 Mn3 145.5(5) .
N1 N2 N1 174.6(8) 2_756
O85 Cl8 O88 112.6(15) .
O83 Cl8 O81 110.2(15) .
O85 Cl8 O87 116.4(15) .
O88 Cl8 O87 110.3(15) .
O83 Cl8 O82 114.2(15) .
O81 Cl8 O82 110.3(15) .
O83 Cl8 O84 109.5(15) .
O81 Cl8 O84 106.2(14) .
O82 Cl8 O84 106.0(14) .
O85 Cl8 O86 108.2(15) .
O88 Cl8 O86 107.8(14) .
O87 Cl8 O86 100.6(14) .
O72 Cl7 O73 121.3(15) .
O78 Cl7 O75 109.8(13) .
O78 Cl7 O77 112.8(14) .
O75 Cl7 O77 108.9(14) .
O78 Cl7 O76 110.9(14) .
O75 Cl7 O76 107.1(14) .
O77 Cl7 O76 107.1(13) .
O72 Cl7 O71 112.9(14) .
O73 Cl7 O71 113.9(14) .
O72 Cl7 O74 104.1(13) .
O73 Cl7 O74 102.7(13) .
O71 Cl7 O74 97.7(12) .
O91 Cl9 O94 116.3(16) .
O98 Cl9 O97 113.9(16) .
O98 Cl9 O96 111.8(15) .
O97 Cl9 O96 107.0(14) .
O98 Cl9 O95 109.4(14) .
O97 Cl9 O95 107.3(15) .
O96 Cl9 O95 107.1(14) .
O91 Cl9 O92 113.9(16) .
O94 Cl9 O92 109.8(15) .
O91 Cl9 O93 108.9(15) .
O94 Cl9 O93 106.7(14) .
O92 Cl9 O93 99.8(13) .

loop_
_geom_bond_atom_site_label_1
_geom_bond_atom_site_label_2
_geom_bond_distance
_geom_bond_site_symmetry_2
Ni1 O31 1.839(3) .
Ni1 O11 1.864(3) .
Ni1 N23 1.871(4) .
Ni1 N19 1.899(4) .
Ni1 Mn3 3.0915(9) .
Ni2 O41 1.840(4) .
Ni2 N53 1.869(5) .
Ni2 O61 1.870(4) .
Ni2 N49 1.903(6) .
Ni2 Mn3 3.1036(10) .
Mn3 O41 2.105(4) .
Mn3 O11 2.118(3) .
Mn3 N1 2.134(5) .
Mn3 O1W 2.165(5) .
Mn3 O31 2.250(3) .
Mn3 O61 2.263(4) .
O11 C12 1.327(6) .
C12 C13 1.384(7) .
C12 C17 1.398(7) .
C13 C14 1.397(9) .
C14 C15 1.373(12) .
C15 C16 1.353(12) .
C16 C17 1.404(8) .
C17 C18 1.452(8) .
C18 N19 1.291(7) .
C18 C181 1.526(7) .
N19 C20 1.465(7) .
C20 C21 1.474(9) .
C21 C22 1.519(9) .
C22 N23 1.455(7) .
N23 C24 1.282(6) .
C24 C25 1.434(7) .
C25 C30 1.383(7) .
C25 C26 1.406(7) .
C26 C27 1.334(9) .
C27 C28 1.380(9) .
C28 C29 1.368(7) .
C29 C30 1.403(7) .
C30 O31 1.332(5) .
O41 C42 1.352(6) .
C42 C43 1.365(9) .
C42 C47 1.392(9) .
C43 C44 1.372(10) .
C44 C45 1.397(15) .
C45 C46 1.373(14) .
C46 C47 1.391(9) .
C47 C48 1.432(11) .
C48 N49 1.283(9) .
C48 C481 1.515(10) .
N49 C50 1.483(10) .
C50 C51 1.467(17) .
C51 C52 1.453(17) .
C52 N53 1.471(11) .
N53 C54 1.257(10) .
C54 C55 1.432(11) .
C55 C56 1.390(10) .
C55 C60 1.419(10) .
C56 C57 1.296(13) .
C57 C58 1.394(15) .
C58 C59 1.382(9) .
C59 C60 1.389(10) .
C60 O61 1.328(6) .
N1 N2 1.154(6) .
Cl8 O85 1.334(15) .
Cl8 O83 1.343(15) .
Cl8 O88 1.351(16) .
Cl8 O81 1.368(16) .
Cl8 O87 1.378(16) .
Cl8 O82 1.384(15) .
Cl8 O84 1.397(16) .
Cl8 O86 1.434(16) .
Cl7 O72 1.307(15) .
Cl7 O73 1.313(14) .
Cl7 O78 1.368(14) .
Cl7 O75 1.373(15) .
Cl7 O77 1.375(14) .
Cl7 O76 1.375(15) .
Cl7 O71 1.416(15) .
Cl7 O74 1.491(15) .
Cl9 O91 1.313(15) .
Cl9 O98 1.326(15) .
Cl9 O94 1.340(15) .
Cl9 O97 1.368(15) .
Cl9 O96 1.386(15) .
Cl9 O95 1.400(16) .
Cl9 O92 1.402(16) .
Cl9 O93 1.450(16) .
O74 O74 1.71(6) 2_856
O77 O77 1.68(6) 2_856
